data_1546790
loop_
_publ_author_name
'Qiu, Shaotong'
'Chen, Lianfen'
'Jiang, Huanfeng'
'Zhu, Shifa'

_publ_section_title
;
 CuCl/Et3N-Catalyzed Synthesis of Indanone-Fused 2-Methylene Pyrrolidines
 from Enynals and Propargylamines.
;
_journal_issue 17
_journal_name_full 'Organic letters'
_journal_page_first 4540
_journal_page_last 4543
_journal_paper_doi 10.1021/acs.orglett.7b02121
_journal_volume 19
_journal_year 2017
_chemical_formula_moiety 'C25 H20 N2 O3'
_chemical_formula_sum 'C25 H20 N2 O3'
_chemical_formula_weight 396.43
_space_group_crystal_system monoclinic
_space_group_IT_number 14
_space_group_name_Hall '-P 2yn'
_space_group_name_H-M_alt 'P 1 21/n 1'
_symmetry_space_group_name_Hall '-P 2yn'
_symmetry_space_group_name_H-M 'P 1 21/n 1'
_atom_sites_solution_hydrogens geom
_audit_creation_date 2016-12-13
_audit_creation_method
;
Olex2 1.2
(compiled 2016.11.30 svn.r3356 for OlexSys, GUI svn.r5269)
;
_cell_angle_alpha 90
_cell_angle_beta 103.220(3)
_cell_angle_gamma 90
_cell_formula_units_Z 4
_cell_length_a 9.9800(3)
_cell_length_b 10.4842(3)
_cell_length_c 19.3010(6)
_cell_measurement_reflns_used 4939
_cell_measurement_temperature 100.00(10)
_cell_measurement_theta_max 73.3980
_cell_measurement_theta_min 4.6060
_cell_volume 1965.99(10)
_computing_cell_refinement 'CrysAlisPro 1.171.38.43f (Rigaku OD, 2015)'
_computing_data_collection 'CrysAlisPro 1.171.38.43f (Rigaku OD, 2015)'
_computing_data_reduction 'CrysAlisPro 1.171.38.43f (Rigaku OD, 2015)'
_computing_molecular_graphics 'Olex2 (Dolomanov et al., 2009)'
_computing_publication_material 'Olex2 (Dolomanov et al., 2009)'
_computing_structure_refinement 'ShelXL (Sheldrick, 2015)'
_diffrn_ambient_environment N~2~
_diffrn_ambient_temperature 100.00(10)
_diffrn_detector 'CCD plate'
_diffrn_detector_area_resol_mean 5.2684
_diffrn_detector_type AtlasS2
_diffrn_measured_fraction_theta_full 0.9989
_diffrn_measured_fraction_theta_max 0.9660
_diffrn_measurement_details
;
List of Runs (angles in degrees, time in seconds):

  # Type    Start    End  Width  t~exp~   \w     \q     \k     \f   Frames
--------------------------------------------------------------------------
  1  \w    -57.00 -22.00   1.00    1.00    --  -40.98 -37.00   0.00   35
  2  \w    -35.00  73.00   1.00    1.00    --   40.98 -77.00 -30.00  108
  3  \w     64.00 110.00   1.00    1.00    --  106.95-125.00  30.00   46
  4  \w     49.00 114.00   1.00    1.00    --  106.95-125.00 150.00   65
  5  \w     88.00 114.00   1.00    1.00    --  106.95  30.00 120.00   26
  6  \w    129.00 175.00   1.00    1.00    --  106.95  30.00 120.00   46
  7  \w     95.00 174.00   1.00    1.00    --  106.95 125.00  30.00   79
  8  \w    143.00 178.00   1.00    1.00    --  106.95  45.00-150.00   35
  9  \w     92.00 130.00   1.00    1.00    --  106.95  45.00-180.00   38
 10  \w     43.00 135.00   1.00    1.00    --  106.95 -30.00 -90.00   92
 11  \w    -64.00   7.00   1.00    1.00    --  -40.98  37.00-180.00   71
 12  \w   -109.00 -74.00   1.00    1.00    --  -40.98 -37.00   0.00   35
;
_diffrn_measurement_device 'four-circle diffractometer'
_diffrn_measurement_device_type 'SuperNova, Dual, Cu at zero, AtlasS2'
_diffrn_measurement_method '\w scans'
_diffrn_orient_matrix_type 'CrysAlisPro convention (1999,Acta A55,543-557)'
_diffrn_orient_matrix_UB_11 0.0025179000
_diffrn_orient_matrix_UB_12 0.1443542000
_diffrn_orient_matrix_UB_13 0.0152700000
_diffrn_orient_matrix_UB_21 -0.1581244000
_diffrn_orient_matrix_UB_22 0.0045651000
_diffrn_orient_matrix_UB_23 -0.0244193000
_diffrn_orient_matrix_UB_31 -0.0118025000
_diffrn_orient_matrix_UB_32 -0.0274867000
_diffrn_orient_matrix_UB_33 0.0767448000
_diffrn_radiation_monochromator mirror
_diffrn_radiation_probe x-ray
_diffrn_radiation_type 'Cu K\a'
_diffrn_radiation_wavelength 1.54184
_diffrn_reflns_av_R_equivalents 0.0191
_diffrn_reflns_av_unetI/netI 0.0252
_diffrn_reflns_Laue_measured_fraction_full 0.999
_diffrn_reflns_Laue_measured_fraction_max 0.968
_diffrn_reflns_limit_h_max 12
_diffrn_reflns_limit_h_min -12
_diffrn_reflns_limit_k_max 13
_diffrn_reflns_limit_k_min -8
_diffrn_reflns_limit_l_max 23
_diffrn_reflns_limit_l_min -13
_diffrn_reflns_number 7660
_diffrn_reflns_point_group_measured_fraction_full 0.999
_diffrn_reflns_point_group_measured_fraction_max 0.968
_diffrn_reflns_theta_full 67.684
_diffrn_reflns_theta_max 73.710
_diffrn_reflns_theta_min 4.621
_diffrn_source 'micro-focus sealed X-ray tube'
_diffrn_source_type 'SuperNova (Cu) X-ray Source'
_exptl_absorpt_coefficient_mu 0.716
_exptl_absorpt_correction_T_max 1.00000
_exptl_absorpt_correction_T_min 0.76761
_exptl_absorpt_correction_type multi-scan
_exptl_absorpt_process_details
;
CrysAlisPro 1.171.38.43f (Rigaku Oxford Diffraction, 2015)
Empirical absorption correction using spherical harmonics,
 implemented in SCALE3 ABSPACK scaling algorithm.
;
_exptl_crystal_colour yellow
_exptl_crystal_density_diffrn 1.339
_exptl_crystal_description block
_exptl_crystal_F_000 832
_exptl_crystal_size_max 0.3
_exptl_crystal_size_mid 0.2
_exptl_crystal_size_min 0.2
_refine_diff_density_max 0.193
_refine_diff_density_min -0.289
_refine_diff_density_rms 0.063
_refine_ls_extinction_method none
_refine_ls_goodness_of_fit_ref 1.063
_refine_ls_hydrogen_treatment constr
_refine_ls_matrix_type full
_refine_ls_number_parameters 272
_refine_ls_number_reflns 3848
_refine_ls_number_restraints 0
_refine_ls_restrained_S_all 1.063
_refine_ls_R_factor_all 0.0451
_refine_ls_R_factor_gt 0.0413
_refine_ls_shift/su_max 0.000
_refine_ls_shift/su_mean 0.000
_refine_ls_structure_factor_coef Fsqd
_refine_ls_weighting_details 'w=1/[\s^2^(Fo^2^)+(0.0546P)^2^+0.5194P] where P=(Fo^2^+2Fc^2^)/3'
_refine_ls_weighting_scheme calc
_refine_ls_wR_factor_gt 0.1020
_refine_ls_wR_factor_ref 0.1056
_reflns_Friedel_coverage 0.000
_reflns_number_gt 3470
_reflns_number_total 3848
_reflns_threshold_expression 'I > 2\s(I)'
_cod_data_source_file ol7b02121_si_004.cif
_cod_data_source_block exp_150
_cod_depositor_comments 'Adding full bibliography for 1546790.cif.'
_cod_original_cell_volume 1965.99(11)
_cod_database_code 1546790
_shelx_space_group_comment
;
The symmetry employed for this shelxl refinement is uniquely defined
by the following loop, which should always be used as a source of
symmetry information in preference to the above space-group names.
They are only intended as comments.
;
_shelx_estimated_absorpt_t_max 0.870
_shelx_estimated_absorpt_t_min 0.814
_reflns_odcompleteness_completeness 99.89
_reflns_odcompleteness_iscentric 1
_reflns_odcompleteness_theta 66.97
_olex2_refinement_description
;
1. Fixed Uiso
 At 1.2 times of:
  All C(H) groups, All C(H,H) groups
 At 1.5 times of:
  All C(H,H,H) groups
2.a Ternary CH refined with riding coordinates:
 C4(H4)
2.b Secondary CH2 refined with riding coordinates:
 C1(H1A,H1B)
2.c Aromatic/amide H refined with riding coordinates:
 C19(H19), C23(H23), C6(H6), C12(H12), C14(H14), C9(H9), C15(H15), C8(H8),
 C7(H7), C17(H17), C16(H16), C22(H22), C20(H20), C21(H21)
2.d Idealised Me refined as rotating group:
 C24(H24A,H24B,H24C)
;
_shelx_shelxl_version_number 2014/7
_olex2_submission_special_instructions 'No special instructions were received'
_oxdiff_exptl_absorpt_empirical_details
;
Empirical correction (ABSPACK) includes:
- Absorption correction using spherical harmonics
- Frame scaling
;
_oxdiff_exptl_absorpt_empirical_full_max 1.451
_oxdiff_exptl_absorpt_empirical_full_min 0.692

loop_
_space_group_symop_operation_xyz
'x, y, z'
'-x+1/2, y+1/2, -z+1/2'
'-x, -y, -z'
'x-1/2, -y-1/2, z-1/2'

loop_
_atom_site_label
_atom_site_type_symbol
_atom_site_fract_x
_atom_site_fract_y
_atom_site_fract_z
_atom_site_U_iso_or_equiv
_atom_site_adp_type
_atom_site_occupancy
_atom_site_site_symmetry_order
_atom_site_calc_flag
_atom_site_refinement_flags_posn
O1 O 0.12895(10) 0.89420(9) 0.60812(5) 0.0284(2) Uani 1 1 d .
O3 O 0.24875(10) 0.72574(11) 0.74055(5) 0.0351(3) Uani 1 1 d .
O2 O 0.10129(11) 0.57593(11) 0.68948(5) 0.0380(3) Uani 1 1 d .
N1 N 0.34556(10) 0.51055(10) 0.57332(6) 0.0236(2) Uani 1 1 d .
N2 N 0.68857(11) 0.75165(10) 0.66734(6) 0.0251(2) Uani 1 1 d .
C18 C 0.36050(12) 0.38549(12) 0.55424(6) 0.0193(3) Uani 1 1 d .
C5 C 0.15960(11) 0.63972(12) 0.49418(6) 0.0191(3) Uani 1 1 d .
C2 C 0.39333(12) 0.70641(12) 0.63209(6) 0.0182(3) Uani 1 1 d .
C11 C 0.15810(12) 0.79798(12) 0.58012(7) 0.0207(3) Uani 1 1 d .
C1 C 0.46009(12) 0.59054(12) 0.60809(6) 0.0190(3) Uani 1 1 d .
H1A H 0.5161 0.6143 0.5752 0.023 Uiso 1 1 calc R
H1B H 0.5175 0.5468 0.6484 0.023 Uiso 1 1 calc R
C4 C 0.21321(12) 0.57311(12) 0.56509(6) 0.0183(3) Uani 1 1 d .
H4 H 0.1443 0.5137 0.5752 0.022 Uiso 1 1 calc R
C25 C 0.18886(12) 0.65289(13) 0.68666(7) 0.0216(3) Uani 1 1 d .
C19 C 0.24643(13) 0.31070(13) 0.52199(7) 0.0222(3) Uani 1 1 d .
H19 H 0.1591 0.3470 0.5107 0.027 Uiso 1 1 calc R
C23 C 0.49151(13) 0.32876(13) 0.56770(7) 0.0231(3) Uani 1 1 d .
H23 H 0.5691 0.3772 0.5870 0.028 Uiso 1 1 calc R
C6 C 0.13907(13) 0.58958(13) 0.42585(7) 0.0243(3) Uani 1 1 d .
H6 H 0.1629 0.5057 0.4185 0.029 Uiso 1 1 calc R
C10 C 0.12575(12) 0.76623(12) 0.50369(7) 0.0204(3) Uani 1 1 d .
C12 C 0.45286(12) 0.81531(12) 0.65914(6) 0.0206(3) Uani 1 1 d .
H12 H 0.3949 0.8785 0.6694 0.025 Uiso 1 1 calc R
C13 C 0.59979(12) 0.84518(12) 0.67426(6) 0.0203(3) Uani 1 1 d .
C3 C 0.23857(12) 0.68283(12) 0.61940(6) 0.0186(3) Uani 1 1 d .
C14 C 0.64418(14) 0.96768(13) 0.69661(7) 0.0252(3) Uani 1 1 d .
H14 H 0.5807 1.0300 0.7016 0.030 Uiso 1 1 calc R
C9 C 0.06862(13) 0.84532(13) 0.44659(7) 0.0247(3) Uani 1 1 d .
H9 H 0.0462 0.9296 0.4538 0.030 Uiso 1 1 calc R
C15 C 0.78306(14) 0.99587(14) 0.71132(7) 0.0286(3) Uani 1 1 d .
H15 H 0.8145 1.0769 0.7267 0.034 Uiso 1 1 calc R
C8 C 0.04644(14) 0.79426(14) 0.37892(7) 0.0287(3) Uani 1 1 d .
H8 H 0.0074 0.8445 0.3398 0.034 Uiso 1 1 calc R
C7 C 0.08197(15) 0.66834(15) 0.36876(7) 0.0295(3) Uani 1 1 d .
H7 H 0.0672 0.6362 0.3227 0.035 Uiso 1 1 calc R
C17 C 0.82221(14) 0.78162(14) 0.68119(8) 0.0294(3) Uani 1 1 d .
H17 H 0.8842 0.7181 0.6760 0.035 Uiso 1 1 calc R
C16 C 0.87421(14) 0.90108(14) 0.70274(8) 0.0294(3) Uani 1 1 d .
H16 H 0.9682 0.9173 0.7113 0.035 Uiso 1 1 calc R
C22 C 0.50562(15) 0.20105(14) 0.55235(8) 0.0322(3) Uani 1 1 d .
H22 H 0.5928 0.1644 0.5621 0.039 Uiso 1 1 calc R
C20 C 0.26301(15) 0.18331(13) 0.50691(8) 0.0286(3) Uani 1 1 d .
H20 H 0.1864 0.1349 0.4859 0.034 Uiso 1 1 calc R
C21 C 0.39176(16) 0.12693(14) 0.52258(9) 0.0360(4) Uani 1 1 d .
H21 H 0.4018 0.0408 0.5133 0.043 Uiso 1 1 calc R
C24 C 0.20140(16) 0.7104(2) 0.80572(8) 0.0454(5) Uani 1 1 d .
H24A H 0.1035 0.7223 0.7959 0.068 Uiso 1 1 calc GR
H24B H 0.2454 0.7726 0.8400 0.068 Uiso 1 1 calc GR
H24C H 0.2239 0.6263 0.8244 0.068 Uiso 1 1 calc GR

loop_
_atom_site_aniso_label
_atom_site_aniso_U_11
_atom_site_aniso_U_22
_atom_site_aniso_U_33
_atom_site_aniso_U_23
_atom_site_aniso_U_13
_atom_site_aniso_U_12
O1 0.0282(5) 0.0239(5) 0.0327(5) -0.0061(4) 0.0060(4) 0.0059(4)
O3 0.0310(5) 0.0552(7) 0.0213(5) -0.0122(5) 0.0104(4) -0.0136(5)
O2 0.0404(6) 0.0455(6) 0.0331(6) -0.0077(5) 0.0188(5) -0.0184(5)
N1 0.0147(5) 0.0210(5) 0.0325(6) -0.0076(5) -0.0002(4) 0.0021(4)
N2 0.0191(5) 0.0243(6) 0.0307(6) -0.0004(5) 0.0032(4) -0.0013(4)
C18 0.0216(6) 0.0198(6) 0.0174(6) 0.0001(5) 0.0066(5) 0.0011(5)
C5 0.0134(5) 0.0229(6) 0.0209(6) -0.0007(5) 0.0039(5) -0.0023(4)
C2 0.0161(5) 0.0219(6) 0.0164(6) 0.0002(5) 0.0037(4) 0.0004(5)
C11 0.0154(5) 0.0207(6) 0.0258(6) -0.0013(5) 0.0045(5) 0.0000(5)
C1 0.0154(5) 0.0218(6) 0.0193(6) -0.0017(5) 0.0028(4) 0.0001(5)
C4 0.0145(5) 0.0196(6) 0.0203(6) -0.0030(5) 0.0028(4) 0.0007(4)
C25 0.0160(5) 0.0265(7) 0.0218(6) -0.0016(5) 0.0031(5) 0.0018(5)
C19 0.0219(6) 0.0229(6) 0.0222(6) -0.0025(5) 0.0060(5) 0.0004(5)
C23 0.0209(6) 0.0247(7) 0.0249(6) -0.0002(5) 0.0079(5) 0.0023(5)
C6 0.0234(6) 0.0269(7) 0.0227(6) -0.0034(5) 0.0058(5) -0.0047(5)
C10 0.0145(5) 0.0229(6) 0.0233(6) 0.0003(5) 0.0035(5) -0.0019(5)
C12 0.0191(6) 0.0222(6) 0.0214(6) -0.0015(5) 0.0062(5) 0.0005(5)
C13 0.0205(6) 0.0235(6) 0.0168(6) 0.0007(5) 0.0041(5) -0.0025(5)
C3 0.0163(5) 0.0197(6) 0.0195(6) -0.0026(5) 0.0036(5) 0.0000(5)
C14 0.0250(6) 0.0248(7) 0.0267(7) -0.0033(5) 0.0080(5) -0.0029(5)
C9 0.0196(6) 0.0239(6) 0.0298(7) 0.0049(5) 0.0039(5) -0.0022(5)
C15 0.0282(7) 0.0265(7) 0.0315(7) -0.0048(6) 0.0076(6) -0.0095(5)
C8 0.0243(6) 0.0343(8) 0.0256(7) 0.0102(6) 0.0016(5) -0.0068(6)
C7 0.0304(7) 0.0385(8) 0.0192(6) -0.0018(6) 0.0045(5) -0.0106(6)
C17 0.0196(6) 0.0299(7) 0.0377(8) -0.0002(6) 0.0046(6) 0.0005(5)
C16 0.0202(6) 0.0341(8) 0.0330(7) -0.0014(6) 0.0044(5) -0.0066(5)
C22 0.0286(7) 0.0279(7) 0.0430(8) -0.0010(6) 0.0145(6) 0.0078(6)
C20 0.0302(7) 0.0241(7) 0.0340(7) -0.0072(6) 0.0125(6) -0.0043(6)
C21 0.0370(8) 0.0227(7) 0.0521(9) -0.0079(6) 0.0180(7) 0.0025(6)
C24 0.0311(8) 0.0870(14) 0.0205(7) -0.0105(8) 0.0109(6) -0.0066(8)

loop_
_atom_type_symbol
_atom_type_description
_atom_type_scat_dispersion_real
_atom_type_scat_dispersion_imag
_atom_type_scat_source
C C 0.0181 0.0091 'International Tables Vol C Tables 4.2.6.8 and 6.1.1.4'
H H 0.0000 0.0000 'International Tables Vol C Tables 4.2.6.8 and 6.1.1.4'
N N 0.0311 0.0180 'International Tables Vol C Tables 4.2.6.8 and 6.1.1.4'
O O 0.0492 0.0322 'International Tables Vol C Tables 4.2.6.8 and 6.1.1.4'

loop_
_geom_angle_atom_site_label_1
_geom_angle_atom_site_label_2
_geom_angle_atom_site_label_3
_geom_angle
C25 O3 C24 116.19(12)
C18 N1 C1 123.41(10)
C18 N1 C4 123.50(10)
C4 N1 C1 112.96(10)
C17 N2 C13 117.22(12)
N1 C18 C19 121.51(11)
N1 C18 C23 120.38(11)
C19 C18 C23 118.10(12)
C6 C5 C4 128.69(12)
C6 C5 C10 119.86(12)
C10 C5 C4 111.42(10)
C1 C2 C3 108.77(10)
C12 C2 C1 128.30(11)
C12 C2 C3 122.92(11)
O1 C11 C10 127.93(12)
O1 C11 C3 125.56(12)
C10 C11 C3 106.52(10)
N1 C1 C2 104.52(9)
N1 C1 H1A 110.8
N1 C1 H1B 110.8
C2 C1 H1A 110.8
C2 C1 H1B 110.8
H1A C1 H1B 108.9
N1 C4 C5 115.49(10)
N1 C4 H4 110.7
N1 C4 C3 105.06(9)
C5 C4 H4 110.7
C5 C4 C3 103.84(10)
C3 C4 H4 110.7
O3 C25 C3 112.05(11)
O2 C25 O3 123.87(12)
O2 C25 C3 124.01(12)
C18 C19 H19 119.7
C20 C19 C18 120.51(12)
C20 C19 H19 119.7
C18 C23 H23 119.8
C22 C23 C18 120.34(13)
C22 C23 H23 119.8
C5 C6 H6 120.9
C7 C6 C5 118.15(13)
C7 C6 H6 120.9
C5 C10 C11 110.06(11)
C5 C10 C9 122.07(12)
C9 C10 C11 127.86(12)
C2 C12 H12 116.7
C2 C12 C13 126.63(12)
C13 C12 H12 116.7
N2 C13 C12 118.44(11)
N2 C13 C14 122.07(12)
C14 C13 C12 119.48(12)
C2 C3 C11 110.14(10)
C2 C3 C4 103.48(9)
C4 C3 C11 105.26(10)
C25 C3 C2 114.26(10)
C25 C3 C11 110.12(10)
C25 C3 C4 113.05(10)
C13 C14 H14 120.2
C15 C14 C13 119.56(13)
C15 C14 H14 120.2
C10 C9 H9 121.1
C8 C9 C10 117.74(13)
C8 C9 H9 121.1
C14 C15 H15 120.7
C14 C15 C16 118.57(13)
C16 C15 H15 120.7
C9 C8 H8 119.7
C9 C8 C7 120.63(13)
C7 C8 H8 119.7
C6 C7 C8 121.52(13)
C6 C7 H7 119.2
C8 C7 H7 119.2
N2 C17 H17 117.9
N2 C17 C16 124.18(13)
C16 C17 H17 117.9
C15 C16 C17 118.37(12)
C15 C16 H16 120.8
C17 C16 H16 120.8
C23 C22 H22 119.5
C23 C22 C21 121.06(13)
C21 C22 H22 119.5
C19 C20 H20 119.5
C21 C20 C19 121.05(13)
C21 C20 H20 119.5
C22 C21 H21 120.6
C20 C21 C22 118.86(14)
C20 C21 H21 120.6
O3 C24 H24A 109.5
O3 C24 H24B 109.5
O3 C24 H24C 109.5
H24A C24 H24B 109.5
H24A C24 H24C 109.5
H24B C24 H24C 109.5

loop_
_geom_bond_atom_site_label_1
_geom_bond_atom_site_label_2
_geom_bond_distance
O1 C11 1.2109(16)
O3 C25 1.3184(16)
O3 C24 1.4501(17)
O2 C25 1.1998(16)
N1 C18 1.3791(16)
N1 C1 1.4524(15)
N1 C4 1.4506(15)
N2 C13 1.3486(17)
N2 C17 1.3364(17)
C18 C19 1.4050(17)
C18 C23 1.4055(17)
C5 C4 1.5206(17)
C5 C6 1.3906(17)
C5 C10 1.3912(18)
C2 C1 1.5084(17)
C2 C12 1.3369(17)
C2 C3 1.5276(16)
C11 C10 1.4743(18)
C11 C3 1.5488(17)
C1 H1A 0.9700
C1 H1B 0.9700
C4 H4 0.9800
C4 C3 1.5378(16)
C25 C3 1.5246(17)
C19 H19 0.9300
C19 C20 1.3849(19)
C23 H23 0.9300
C23 C22 1.385(2)
C6 H6 0.9300
C6 C7 1.3905(19)
C10 C9 1.3928(18)
C12 H12 0.9300
C12 C13 1.4621(16)
C13 C14 1.3944(18)
C14 H14 0.9300
C14 C15 1.3817(18)
C9 H9 0.9300
C9 C8 1.382(2)
C15 H15 0.9300
C15 C16 1.383(2)
C8 H8 0.9300
C8 C7 1.392(2)
C7 H7 0.9300
C17 H17 0.9300
C17 C16 1.383(2)
C16 H16 0.9300
C22 H22 0.9300
C22 C21 1.388(2)
C20 H20 0.9300
C20 C21 1.384(2)
C21 H21 0.9300
C24 H24A 0.9600
C24 H24B 0.9600
C24 H24C 0.9600

loop_
_geom_torsion_atom_site_label_1
_geom_torsion_atom_site_label_2
_geom_torsion_atom_site_label_3
_geom_torsion_atom_site_label_4
_geom_torsion
O1 C11 C10 C5 -171.45(12)
O1 C11 C10 C9 8.0(2)
O1 C11 C3 C2 -84.79(15)
O1 C11 C3 C4 164.27(12)
O1 C11 C3 C25 42.11(16)
O3 C25 C3 C2 41.41(15)
O3 C25 C3 C11 -83.16(13)
O3 C25 C3 C4 159.42(11)
O2 C25 C3 C2 -141.56(13)
O2 C25 C3 C11 93.87(15)
O2 C25 C3 C4 -23.56(18)
N1 C18 C19 C20 -176.38(12)
N1 C18 C23 C22 176.20(12)
N1 C4 C3 C2 22.61(12)
N1 C4 C3 C11 138.24(10)
N1 C4 C3 C25 -101.52(11)
N2 C13 C14 C15 1.0(2)
N2 C17 C16 C15 0.6(2)
C18 N1 C1 C2 -168.51(11)
C18 N1 C4 C5 -89.69(15)
C18 N1 C4 C3 156.56(11)
C18 C19 C20 C21 -0.5(2)
C18 C23 C22 C21 0.9(2)
C5 C4 C3 C2 -99.07(10)
C5 C4 C3 C11 16.55(11)
C5 C4 C3 C25 136.79(10)
C5 C6 C7 C8 0.3(2)
C5 C10 C9 C8 -0.26(18)
C2 C12 C13 N2 -6.98(19)
C2 C12 C13 C14 174.31(12)
C11 C10 C9 C8 -179.60(12)
C1 N1 C18 C19 178.66(11)
C1 N1 C18 C23 -0.41(19)
C1 N1 C4 C5 94.18(12)
C1 N1 C4 C3 -19.57(14)
C1 C2 C12 C13 -2.5(2)
C1 C2 C3 C11 -130.95(10)
C1 C2 C3 C4 -18.85(12)
C1 C2 C3 C25 104.49(12)
C4 N1 C18 C19 2.93(19)
C4 N1 C18 C23 -176.14(11)
C4 N1 C1 C2 7.62(14)
C4 C5 C6 C7 176.80(12)
C4 C5 C10 C11 2.36(13)
C4 C5 C10 C9 -177.09(11)
C19 C18 C23 C22 -2.89(19)
C19 C20 C21 C22 -1.5(2)
C23 C18 C19 C20 2.71(19)
C23 C22 C21 C20 1.3(2)
C6 C5 C4 N1 55.09(17)
C6 C5 C4 C3 169.54(12)
C6 C5 C10 C11 -179.24(11)
C6 C5 C10 C9 1.31(18)
C10 C5 C4 N1 -126.69(11)
C10 C5 C4 C3 -12.23(12)
C10 C5 C6 C7 -1.29(18)
C10 C11 C3 C2 95.16(11)
C10 C11 C3 C4 -15.78(12)
C10 C11 C3 C25 -137.93(10)
C10 C9 C8 C7 -0.76(19)
C12 C2 C1 N1 -171.15(12)
C12 C2 C3 C11 48.00(15)
C12 C2 C3 C4 160.11(11)
C12 C2 C3 C25 -76.55(15)
C12 C13 C14 C15 179.62(12)
C13 N2 C17 C16 0.8(2)
C13 C14 C15 C16 0.5(2)
C3 C2 C1 N1 7.73(13)
C3 C2 C12 C13 178.78(11)
C3 C11 C10 C5 8.60(13)
C3 C11 C10 C9 -171.99(12)
C14 C15 C16 C17 -1.3(2)
C9 C8 C7 C6 0.8(2)
C17 N2 C13 C12 179.73(12)
C17 N2 C13 C14 -1.60(19)
C24 O3 C25 O2 -1.1(2)
C24 O3 C25 C3 175.97(12)
